data_7064214
loop_
_publ_author_name
'MacDougall, Phillip'
'Zeng, Mich Wenshi'
'Wang, Jin'
'Ho, Peter Cheng-Wei'
'Vargas-Baca, Ignacio'

_publ_section_title
;
 From Fluorine Chemistry to Noncovalent Interactions: Celebrating Prof.
 Giuseppe Resnati
;
_journal_name_full 'New Journal of Chemistry'
_journal_paper_doi 10.1039/D5NJ03688G
_journal_year 2026
_chemical_formula_moiety 'C10 H10 Br3 N O Te'
_chemical_formula_sum 'C10 H10 Br3 N O Te'
_chemical_formula_weight 527.52
_chemical_name_systematic '1,1,1 tri-bromo-3-methyl-5-phenyl-1,2-tellurazole-2-anol'
_space_group_crystal_system monoclinic
_space_group_IT_number 14
_space_group_name_Hall '-P 2ybc'
_space_group_name_H-M_alt 'P 1 21/c 1'
_atom_sites_solution_hydrogens mixed
_audit_creation_date 2025-09-15
_audit_creation_method
;
Olex2 1.5
(compiled 2025.07.13 svn.rb7424aed for OlexSys, GUI svn.r7314)
;
_audit_update_record
;
2025-09-15 deposited with the CCDC.	2025-12-08 downloaded from the CCDC.
;
_cell_angle_alpha 90
_cell_angle_beta 98.511(3)
_cell_angle_gamma 90
_cell_formula_units_Z 4
_cell_length_a 9.1580(8)
_cell_length_b 11.0228(9)
_cell_length_c 14.2654(12)
_cell_measurement_reflns_used 9786
_cell_measurement_temperature 102.00
_cell_measurement_theta_max 43.61
_cell_measurement_theta_min 2.34
_cell_volume 1424.2(2)
_computing_cell_refinement 'SAINT V8.40B (Bruker, 2016)'
_computing_data_reduction 'SAINT V8.40B (Bruker, 2016)'
_computing_molecular_graphics 'Olex2 1.5 (Dolomanov et al., 2009)'
_computing_publication_material 'Olex2 1.5 (Dolomanov et al., 2009)'
_computing_structure_refinement 'SHELXL 2019/3 (Sheldrick, 2015)'
_computing_structure_solution 'SHELXT 2018/2 (Sheldrick, 2018)'
_diffrn_ambient_temperature 102.00
_diffrn_measured_fraction_theta_full 0.973
_diffrn_measured_fraction_theta_max 0.947
_diffrn_measurement_device_type 'Bruker APEX-II CCD'
_diffrn_measurement_method '\f and \w scans'
_diffrn_radiation_type MoK\a
_diffrn_radiation_wavelength 0.71073
_diffrn_reflns_av_R_equivalents 0.0748
_diffrn_reflns_av_unetI/netI 0.0391
_diffrn_reflns_Laue_measured_fraction_full 0.973
_diffrn_reflns_Laue_measured_fraction_max 0.947
_diffrn_reflns_limit_h_max 17
_diffrn_reflns_limit_h_min -17
_diffrn_reflns_limit_k_max 20
_diffrn_reflns_limit_k_min -20
_diffrn_reflns_limit_l_max 26
_diffrn_reflns_limit_l_min -26
_diffrn_reflns_number 95094
_diffrn_reflns_point_group_measured_fraction_full 0.973
_diffrn_reflns_point_group_measured_fraction_max 0.947
_diffrn_reflns_theta_full 25.242
_diffrn_reflns_theta_max 43.625
_diffrn_reflns_theta_min 2.888
_diffrn_source_current 1.4
_diffrn_source_power 0.07
_diffrn_source_voltage 50.0
_diffrn_standards_number 0
_exptl_absorpt_coefficient_mu 10.486
_exptl_absorpt_correction_T_max 0.7486
_exptl_absorpt_correction_T_min 0.3386
_exptl_absorpt_correction_type multi-scan
_exptl_absorpt_process_details
;
SADABS-2016/2 (Bruker,2016/2) was used for absorption correction.
wR2(int) was 0.1550 before and 0.0818 after correction.
The Ratio of minimum to maximum transmission is 0.4523.
The \l/2 correction factor is Not present.
;
_exptl_crystal_colour 'yellowish orange'
_exptl_crystal_colour_modifier yellowish
_exptl_crystal_colour_primary orange
_exptl_crystal_density_diffrn 2.460
_exptl_crystal_description prism
_exptl_crystal_F_000 968
_exptl_crystal_preparation 'Slow evaporation in DCM after purification'
_exptl_crystal_recrystallization_method 'Slow evaporation in DCM after purification'
_exptl_crystal_size_max 0.16
_exptl_crystal_size_mid 0.14
_exptl_crystal_size_min 0.1
_refine_diff_density_max 2.217
_refine_diff_density_min -1.689
_refine_diff_density_rms 0.285
_refine_ls_extinction_coef 0.0038(3)
_refine_ls_extinction_expression Fc^*^=kFc[1+0.001xFc^2^\l^3^/sin(2\q)]^-1/4^
_refine_ls_extinction_method 'SHELXL-2019/2 (Sheldrick 2019)'
_refine_ls_goodness_of_fit_ref 1.107
_refine_ls_hydrogen_treatment mixed
_refine_ls_matrix_type full
_refine_ls_number_parameters 151
_refine_ls_number_reflns 10340
_refine_ls_number_restraints 120
_refine_ls_restrained_S_all 1.100
_refine_ls_R_factor_all 0.0373
_refine_ls_R_factor_gt 0.0312
_refine_ls_shift/su_max 0.002
_refine_ls_shift/su_mean 0.000
_refine_ls_structure_factor_coef Fsqd
_refine_ls_weighting_details 'w=1/[\s^2^(Fo^2^)+(0.0400P)^2^+0.4915P] where P=(Fo^2^+2Fc^2^)/3'
_refine_ls_weighting_scheme calc
_refine_ls_wR_factor_gt 0.0765
_refine_ls_wR_factor_ref 0.0786
_reflns_Friedel_coverage 0.000
_reflns_number_gt 9089
_reflns_number_total 10340
_reflns_threshold_expression 'I > 2\s(I)'
_cod_data_source_file d5nj03688g2.cif
_cod_data_source_block mo_iteohbr3_nosalt2_0m
_cod_database_code 7064214
_shelx_shelxl_version_number 2019/3
_shelx_space_group_comment
;
The symmetry employed for this shelxl refinement is uniquely defined
by the following loop, which should always be used as a source of
symmetry information in preference to the above space-group names.
They are only intended as comments.
;
_shelx_estimated_absorpt_t_max 0.420
_shelx_estimated_absorpt_t_min 0.285
_olex2_refinement_description
;
1. Fixed Uiso
 At 1.2 times of:
  All C(H) groups
 At 1.5 times of:
  All C(H,H,H) groups
2. Rigid body (RIGU) restrains
 All non-hydrogen atoms
 with sigma for 1-2 distances of 0.004 and sigma for 1-3 distances of 0.004
3.a Aromatic/amide H refined with riding coordinates:
 C2(H2), C10(H10), C9(H9), C8(H8), C7(H7), C6(H6)
3.b Idealised Me refined as rotating group:
 C4(H4A,H4B,H4C)
;
_olex2_date_sample_completion 2023-11-21
_olex2_date_sample_data_collection 2023-11-21
_olex2_date_sample_submission 2023-11-21
_olex2_exptl_crystal_mounting_method
'Suitable crystals of 1,1,1 tri-bromo-3-methyl-5-phenyl-1,2-tellurazole-2-anol were selected and mounted on nylon loops (Hampton, California) or MiTeGen micromounts (Ithaca, New York) with Paratone-N oil on a Bruker APEX-II CCD diffractometer. The crystal was kept at 100.00 K during data collection.'
_olex2_submission_original_sample_id 'PM-5-93 iTeOHBr3'
_olex2_submission_special_instructions 'No special instructions were received'

loop_
_space_group_symop_operation_xyz
'x, y, z'
'-x, y+1/2, -z+1/2'
'-x, -y, -z'
'x, -y-1/2, z-1/2'

loop_
_atom_site_label
_atom_site_type_symbol
_atom_site_fract_x
_atom_site_fract_y
_atom_site_fract_z
_atom_site_U_iso_or_equiv
_atom_site_adp_type
_atom_site_occupancy
_atom_site_site_symmetry_order
_atom_site_calc_flag
_atom_site_refinement_flags_posn
_atom_site_refinement_flags_adp
_atom_site_refinement_flags_occupancy
_atom_site_disorder_assembly
_atom_site_disorder_group
Te1 Te 0.40580(2) 0.81920(2) 0.50164(2) 0.01082(2) Uani 1 1 d . . . . .
Br3 Br 0.35993(2) 0.97849(2) 0.34664(2) 0.01572(3) Uani 1 1 d . . . . .
Br1 Br 0.47280(3) 0.66736(2) 0.63814(2) 0.02360(4) Uani 1 1 d . . . . .
Br2 Br 0.12917(2) 0.81542(2) 0.50842(2) 0.01974(4) Uani 1 1 d . . . . .
O1 O 0.77495(14) 0.86917(14) 0.49224(11) 0.0231(2) Uani 1 1 d . . . . .
H1 H 0.754(4) 0.902(3) 0.542(2) 0.032(9) Uiso 1 1 d . . . . .
N1 N 0.65183(14) 0.79961(13) 0.46313(10) 0.01531(19) Uani 1 1 d . . . . .
C1 C 0.39663(16) 0.67661(12) 0.39839(10) 0.01271(19) Uani 1 1 d . . . . .
C2 C 0.52180(16) 0.66261(13) 0.36097(10) 0.0139(2) Uani 1 1 d . . . . .
H2 H 0.522748 0.603643 0.312492 0.017 Uiso 1 1 calc R U . . .
C3 C 0.65675(16) 0.73237(14) 0.39011(10) 0.0148(2) Uani 1 1 d . . . . .
C4 C 0.7867(2) 0.7224(2) 0.33884(14) 0.0246(3) Uani 1 1 d . . . . .
H4A H 0.772336 0.775350 0.283055 0.037 Uiso 1 1 calc R U . . .
H4B H 0.797170 0.638218 0.318711 0.037 Uiso 1 1 calc R U . . .
H4C H 0.876118 0.747018 0.381029 0.037 Uiso 1 1 calc R U . . .
C5 C 0.26339(16) 0.60355(13) 0.36993(11) 0.0145(2) Uani 1 1 d . . . . .
C10 C 0.1959(2) 0.60562(19) 0.27545(12) 0.0224(3) Uani 1 1 d . . . . .
H10 H 0.231376 0.659116 0.231733 0.027 Uiso 1 1 calc R U . . .
C9 C 0.0768(2) 0.5296(2) 0.24511(15) 0.0283(4) Uani 1 1 d . . . . .
H9 H 0.031069 0.531799 0.180858 0.034 Uiso 1 1 calc R U . . .
C8 C 0.0248(2) 0.45088(19) 0.30824(16) 0.0262(3) Uani 1 1 d . . . . .
H8 H -0.055479 0.398182 0.287191 0.031 Uiso 1 1 calc R U . . .
C7 C 0.0905(2) 0.44930(18) 0.40251(16) 0.0255(3) Uani 1 1 d . . . . .
H7 H 0.054336 0.395760 0.445940 0.031 Uiso 1 1 calc R U . . .
C6 C 0.2089(2) 0.52555(16) 0.43383(13) 0.0212(3) Uani 1 1 d . . . . .
H6 H 0.252649 0.524560 0.498515 0.025 Uiso 1 1 calc R U . . .

loop_
_atom_site_aniso_label
_atom_site_aniso_U_11
_atom_site_aniso_U_22
_atom_site_aniso_U_33
_atom_site_aniso_U_23
_atom_site_aniso_U_13
_atom_site_aniso_U_12
Te1 0.01254(4) 0.01056(4) 0.00974(4) -0.00084(2) 0.00290(2) -0.00102(2)
Br3 0.02235(7) 0.01360(6) 0.01128(5) 0.00077(4) 0.00280(4) 0.00186(4)
Br1 0.04052(11) 0.01646(7) 0.01346(6) 0.00374(5) 0.00281(6) 0.00212(6)
Br2 0.01405(6) 0.02173(8) 0.02514(8) -0.00616(5) 0.00855(5) -0.00449(4)
O1 0.0147(4) 0.0270(6) 0.0279(6) -0.0133(5) 0.0045(4) -0.0051(4)
N1 0.0125(4) 0.0167(5) 0.0167(5) -0.0045(4) 0.0021(3) -0.0010(3)
C1 0.0150(5) 0.0110(5) 0.0126(5) -0.0019(3) 0.0036(4) -0.0018(3)
C2 0.0147(5) 0.0131(5) 0.0143(5) -0.0023(4) 0.0038(4) -0.0006(4)
C3 0.0139(5) 0.0155(5) 0.0153(5) -0.0032(4) 0.0033(4) -0.0007(4)
C4 0.0172(6) 0.0339(9) 0.0241(7) -0.0108(7) 0.0080(5) -0.0044(6)
C5 0.0159(5) 0.0126(5) 0.0157(5) -0.0025(4) 0.0042(4) -0.0035(4)
C10 0.0229(7) 0.0267(8) 0.0170(6) -0.0010(5) 0.0014(5) -0.0101(5)
C9 0.0265(8) 0.0333(10) 0.0237(8) -0.0038(7) -0.0012(6) -0.0126(7)
C8 0.0218(7) 0.0237(8) 0.0336(9) -0.0065(7) 0.0056(6) -0.0102(6)
C7 0.0260(7) 0.0212(7) 0.0309(8) -0.0013(6) 0.0092(6) -0.0112(6)
C6 0.0248(7) 0.0190(6) 0.0206(6) 0.0009(5) 0.0059(5) -0.0087(5)

loop_
_atom_type_symbol
_atom_type_description
_atom_type_scat_dispersion_real
_atom_type_scat_dispersion_imag
_atom_type_scat_source
C C 0.0033 0.0016 'International Tables Vol C Tables 4.2.6.8 and 6.1.1.4'
H H 0.0000 0.0000 'International Tables Vol C Tables 4.2.6.8 and 6.1.1.4'
N N 0.0061 0.0033 'International Tables Vol C Tables 4.2.6.8 and 6.1.1.4'
O O 0.0106 0.0060 'International Tables Vol C Tables 4.2.6.8 and 6.1.1.4'
Br Br -0.2901 2.4595 'International Tables Vol C Tables 4.2.6.8 and 6.1.1.4'
Te Te -0.5308 1.6751 'International Tables Vol C Tables 4.2.6.8 and 6.1.1.4'

loop_
_geom_angle_atom_site_label_1
_geom_angle_atom_site_label_2
_geom_angle_atom_site_label_3
_geom_angle
_geom_angle_site_symmetry_1
_geom_angle_site_symmetry_3
_geom_angle_publ_flag
Br1 Te1 Br3 174.184(7) . . ?
Br2 Te1 Br3 90.367(7) . . ?
Br2 Te1 Br1 95.033(8) . . ?
N1 Te1 Br3 84.97(4) . . ?
N1 Te1 Br1 89.31(4) . . ?
N1 Te1 Br2 167.48(3) . . ?
C1 Te1 Br3 86.06(4) . . ?
C1 Te1 Br1 91.36(4) . . ?
C1 Te1 Br2 94.35(4) . . ?
C1 Te1 N1 73.78(5) . . ?
N1 O1 H1 102(2) . . ?
O1 N1 Te1 129.36(10) . . ?
C3 N1 Te1 112.53(10) . . ?
C3 N1 O1 116.15(13) . . ?
C2 C1 Te1 114.06(10) . . ?
C2 C1 C5 123.39(13) . . ?
C5 C1 Te1 122.53(10) . . ?
C1 C2 H2 117.9 . . ?
C1 C2 C3 124.16(13) . . ?
C3 C2 H2 117.9 . . ?
N1 C3 C2 113.85(13) . . ?
N1 C3 C4 124.53(14) . . ?
C2 C3 C4 121.61(13) . . ?
C3 C4 H4A 109.5 . . ?
C3 C4 H4B 109.5 . . ?
C3 C4 H4C 109.5 . . ?
H4A C4 H4B 109.5 . . ?
H4A C4 H4C 109.5 . . ?
H4B C4 H4C 109.5 . . ?
C10 C5 C1 119.26(13) . . ?
C10 C5 C6 119.31(14) . . ?
C6 C5 C1 121.28(14) . . ?
C5 C10 H10 119.9 . . ?
C9 C10 C5 120.30(17) . . ?
C9 C10 H10 119.9 . . ?
C10 C9 H9 119.9 . . ?
C8 C9 C10 120.25(19) . . ?
C8 C9 H9 119.9 . . ?
C9 C8 H8 120.1 . . ?
C9 C8 C7 119.71(16) . . ?
C7 C8 H8 120.1 . . ?
C8 C7 H7 119.7 . . ?
C8 C7 C6 120.54(17) . . ?
C6 C7 H7 119.7 . . ?
C5 C6 H6 120.1 . . ?
C7 C6 C5 119.88(17) . . ?
C7 C6 H6 120.1 . . ?

loop_
_geom_bond_atom_site_label_1
_geom_bond_atom_site_label_2
_geom_bond_distance
_geom_bond_site_symmetry_2
_geom_bond_publ_flag
Te1 Br3 2.8061(2) . ?
Te1 Br1 2.5720(2) . ?
Te1 Br2 2.5498(3) . ?
Te1 N1 2.4066(13) . ?
Te1 C1 2.1472(13) . ?
O1 H1 0.84(4) . ?
O1 N1 1.3758(18) . ?
N1 C3 1.2846(19) . ?
C1 C2 1.343(2) . ?
C1 C5 1.4682(19) . ?
C2 H2 0.9500 . ?
C2 C3 1.463(2) . ?
C3 C4 1.491(2) . ?
C4 H4A 0.9800 . ?
C4 H4B 0.9800 . ?
C4 H4C 0.9800 . ?
C5 C10 1.397(2) . ?
C5 C6 1.398(2) . ?
C10 H10 0.9500 . ?
C10 C9 1.392(3) . ?
C9 H9 0.9500 . ?
C9 C8 1.385(3) . ?
C8 H8 0.9500 . ?
C8 C7 1.390(3) . ?
C7 H7 0.9500 . ?
C7 C6 1.393(2) . ?
C6 H6 0.9500 . ?

loop_
_geom_torsion_atom_site_label_1
_geom_torsion_atom_site_label_2
_geom_torsion_atom_site_label_3
_geom_torsion_atom_site_label_4
_geom_torsion
_geom_torsion_site_symmetry_1
_geom_torsion_site_symmetry_2
_geom_torsion_site_symmetry_3
_geom_torsion_site_symmetry_4
_geom_torsion_publ_flag
Te1 N1 C3 C2 -13.02(17) . . . . ?
Te1 N1 C3 C4 167.92(15) . . . . ?
Te1 C1 C2 C3 3.2(2) . . . . ?
Te1 C1 C5 C10 118.74(15) . . . . ?
Te1 C1 C5 C6 -65.85(19) . . . . ?
O1 N1 C3 C2 -178.64(14) . . . . ?
O1 N1 C3 C4 2.3(3) . . . . ?
C1 C2 C3 N1 7.7(2) . . . . ?
C1 C2 C3 C4 -173.20(17) . . . . ?
C1 C5 C10 C9 174.69(19) . . . . ?
C1 C5 C6 C7 -174.11(17) . . . . ?
C2 C1 C5 C10 -59.6(2) . . . . ?
C2 C1 C5 C6 115.81(19) . . . . ?
C5 C1 C2 C3 -178.37(14) . . . . ?
C5 C10 C9 C8 -0.3(3) . . . . ?
C10 C5 C6 C7 1.3(3) . . . . ?
C10 C9 C8 C7 1.0(4) . . . . ?
C9 C8 C7 C6 -0.5(3) . . . . ?
C8 C7 C6 C5 -0.6(3) . . . . ?
C6 C5 C10 C9 -0.8(3) . . . . ?
